data_7706291
loop_
_publ_author_name
'Jochim, Aleksej'
'Rams, Micha\/l'
'B\"ohme, Michael'
'Ceglarska, Magdalena'
'Plass, Winfried'
'N\"ather, Christian'

_publ_section_title
;
 Thermodynamically metastable chain and stable layered Co(NCS)<sub>2</sub>
 coordination polymers: thermodynamic relations and magnetic properties.
;
_journal_issue 43
_journal_name_full 'Dalton transactions (Cambridge, England : 2003)'
_journal_page_first 15310
_journal_page_last 15322
_journal_paper_doi 10.1039/d0dt03227a
_journal_volume 49
_journal_year 2020
_chemical_formula_sum 'C12 H12 Br2 Co N4 O2 S2'
_chemical_formula_weight 527.13
_chemical_properties_physical Heat-sensitive
_space_group_crystal_system monoclinic
_space_group_IT_number 14
_space_group_name_Hall '-P 2ybc'
_space_group_name_H-M_alt 'P 1 21/c 1'
_atom_sites_solution_hydrogens mixed
_audit_creation_method SHELXL-2018/3
_audit_update_record
;
2020-08-11 deposited with the CCDC.	2020-10-23 downloaded from the CCDC.
;
_cell_angle_alpha 90
_cell_angle_beta 109.444(3)
_cell_angle_gamma 90
_cell_formula_units_Z 2
_cell_length_a 10.6039(3)
_cell_length_b 12.2963(5)
_cell_length_c 7.5145(4)
_cell_measurement_reflns_used 14685
_cell_measurement_temperature 170(2)
_cell_measurement_theta_max 28.288
_cell_measurement_theta_min 2.037
_cell_volume 923.93(7)
_computing_cell_refinement 'X-AREA (STOE, 2008)'
_computing_data_collection 'X-AREA (STOE, 2008)'
_computing_data_reduction 'X-AREA (STOE, 2008)'
_computing_structure_refinement 'SHELXL-2018/3 (Sheldrick, 2018)'
_computing_structure_solution 'SHELXT (Sheldrick, 2015)'
_diffrn_ambient_temperature 170(2)
_diffrn_measured_fraction_theta_full 0.996
_diffrn_measured_fraction_theta_max 0.993
_diffrn_measurement_device_type 'STOE IPDS-2'
_diffrn_measurement_method 'Omega scans'
_diffrn_radiation_type MoK\a
_diffrn_radiation_wavelength 0.71073
_diffrn_reflns_av_R_equivalents 0.0506
_diffrn_reflns_av_unetI/netI 0.0226
_diffrn_reflns_Laue_measured_fraction_full 0.996
_diffrn_reflns_Laue_measured_fraction_max 0.993
_diffrn_reflns_limit_h_max 14
_diffrn_reflns_limit_h_min -14
_diffrn_reflns_limit_k_max 16
_diffrn_reflns_limit_k_min -16
_diffrn_reflns_limit_l_max 10
_diffrn_reflns_limit_l_min -9
_diffrn_reflns_number 14685
_diffrn_reflns_point_group_measured_fraction_full 0.996
_diffrn_reflns_point_group_measured_fraction_max 0.993
_diffrn_reflns_theta_full 25.242
_diffrn_reflns_theta_max 28.288
_diffrn_reflns_theta_min 2.037
_exptl_absorpt_coefficient_mu 5.490
_exptl_absorpt_correction_T_max 0.3312
_exptl_absorpt_correction_T_min 0.1700
_exptl_absorpt_correction_type numerical
_exptl_absorpt_process_details 'X-Shape and X-Red 32 (STOE, 2008)'
_exptl_crystal_colour red
_exptl_crystal_density_diffrn 1.895
_exptl_crystal_description block
_exptl_crystal_F_000 514
_exptl_crystal_recrystallization_method 'Re-crystallisation from solvent: water/diethylether'
_exptl_crystal_size_max 0.20
_exptl_crystal_size_mid 0.16
_exptl_crystal_size_min 0.13
_refine_diff_density_max 0.885
_refine_diff_density_min -0.681
_refine_diff_density_rms 0.101
_refine_ls_extinction_method none
_refine_ls_goodness_of_fit_ref 1.171
_refine_ls_hydrogen_treatment constr
_refine_ls_matrix_type full
_refine_ls_number_parameters 106
_refine_ls_number_reflns 2278
_refine_ls_number_restraints 0
_refine_ls_restrained_S_all 1.171
_refine_ls_R_factor_all 0.0460
_refine_ls_R_factor_gt 0.0419
_refine_ls_shift/su_max 0.000
_refine_ls_shift/su_mean 0.000
_refine_ls_structure_factor_coef Fsqd
_refine_ls_weighting_details 'w=1/[\s^2^(Fo^2^)+(0.0241P)^2^+3.2127P] where P=(Fo^2^+2Fc^2^)/3'
_refine_ls_weighting_scheme calc
_refine_ls_wR_factor_gt 0.1040
_refine_ls_wR_factor_ref 0.1056
_reflns_Friedel_coverage 0.000
_reflns_number_gt 2100
_reflns_number_total 2278
_reflns_threshold_expression 'I > 2\s(I)'
_cod_data_source_file d0dt03227a2.cif
_cod_data_source_block ss2702
_cod_original_sg_symbol_H-M 'P 21/c'
_cod_database_code 7706291
_shelx_shelxl_version_number 2018/3
_shelx_space_group_comment
;
The symmetry employed for this shelxl refinement is uniquely defined
by the following loop, which should always be used as a source of
symmetry information in preference to the above space-group names.
They are only intended as comments.
;

loop_
_space_group_symop_operation_xyz
'x, y, z'
'-x, y+1/2, -z+1/2'
'-x, -y, -z'
'x, -y-1/2, z-1/2'

loop_
_atom_site_label
_atom_site_type_symbol
_atom_site_fract_x
_atom_site_fract_y
_atom_site_fract_z
_atom_site_U_iso_or_equiv
_atom_site_adp_type
_atom_site_occupancy
_atom_site_site_symmetry_order
_atom_site_calc_flag
_atom_site_refinement_flags_posn
_atom_site_refinement_flags_adp
_atom_site_refinement_flags_occupancy
_atom_site_disorder_assembly
_atom_site_disorder_group
Co1 Co 0.500000 0.500000 0.000000 0.02784(17) Uani 1 2 d S . P . .
N1 N 0.4339(4) 0.4353(3) 0.2091(5) 0.0370(8) Uani 1 1 d . . . . .
C1 C 0.3614(4) 0.3970(3) 0.2763(6) 0.0310(8) Uani 1 1 d . . . . .
S1 S 0.25511(11) 0.34324(9) 0.36876(16) 0.0367(2) Uani 1 1 d . . . . .
N11 N 0.6529(3) 0.3762(3) 0.0565(5) 0.0303(7) Uani 1 1 d . . . . .
C11 C 0.6259(4) 0.2709(3) 0.0729(6) 0.0345(8) Uani 1 1 d . . . . .
H11 H 0.537814 0.251320 0.066268 0.041 Uiso 1 1 calc R U . . .
C12 C 0.7204(4) 0.1891(3) 0.0992(6) 0.0377(9) Uani 1 1 d . . . . .
H12 H 0.697736 0.114877 0.106902 0.045 Uiso 1 1 calc R U . . .
C13 C 0.8476(4) 0.2193(3) 0.1136(6) 0.0364(9) Uani 1 1 d . . . . .
C14 C 0.8806(4) 0.3270(4) 0.1017(6) 0.0365(9) Uani 1 1 d . . . . .
H14 H 0.969224 0.348286 0.113849 0.044 Uiso 1 1 calc R U . . .
C15 C 0.7789(4) 0.4024(3) 0.0713(6) 0.0346(8) Uani 1 1 d . . . . .
H15 H 0.799301 0.476782 0.060368 0.042 Uiso 1 1 calc R U . . .
Br1 Br 0.98181(5) 0.11196(4) 0.14808(9) 0.05518(18) Uani 1 1 d . . . . .
O1 O 0.6396(3) 0.6012(2) 0.1911(4) 0.0384(7) Uani 1 1 d . . . . .
H1 H 0.658006 0.662112 0.155646 0.058 Uiso 1 1 d R U . . .
H2 H 0.661106 0.600302 0.309286 0.058 Uiso 1 1 d R U . . .

loop_
_atom_site_aniso_label
_atom_site_aniso_U_11
_atom_site_aniso_U_22
_atom_site_aniso_U_33
_atom_site_aniso_U_23
_atom_site_aniso_U_13
_atom_site_aniso_U_12
Co1 0.0275(3) 0.0230(3) 0.0333(4) 0.0010(3) 0.0106(3) 0.0003(3)
N1 0.0382(19) 0.0344(18) 0.0420(19) 0.0069(15) 0.0184(16) 0.0018(15)
C1 0.0337(19) 0.0248(17) 0.0323(19) 0.0003(15) 0.0084(16) 0.0072(15)
S1 0.0337(5) 0.0372(5) 0.0422(6) -0.0008(4) 0.0168(4) -0.0026(4)
N11 0.0261(15) 0.0261(15) 0.0378(17) 0.0015(13) 0.0095(13) 0.0019(12)
C11 0.0293(19) 0.0278(19) 0.046(2) 0.0017(17) 0.0116(17) -0.0010(15)
C12 0.039(2) 0.0254(18) 0.046(2) 0.0025(17) 0.0108(18) 0.0030(16)
C13 0.033(2) 0.033(2) 0.040(2) -0.0014(17) 0.0084(17) 0.0077(16)
C14 0.0272(19) 0.036(2) 0.045(2) 0.0005(18) 0.0100(16) 0.0022(16)
C15 0.0306(19) 0.0279(18) 0.045(2) 0.0010(17) 0.0116(17) -0.0028(15)
Br1 0.0437(3) 0.0391(3) 0.0805(4) 0.0008(2) 0.0176(3) 0.0157(2)
O1 0.0433(17) 0.0325(15) 0.0365(15) -0.0017(12) 0.0093(13) -0.0072(13)

loop_
_atom_type_symbol
_atom_type_description
_atom_type_scat_dispersion_real
_atom_type_scat_dispersion_imag
_atom_type_scat_source
C C 0.0033 0.0016 'International Tables Vol C Tables 4.2.6.8 and 6.1.1.4'
H H 0.0000 0.0000 'International Tables Vol C Tables 4.2.6.8 and 6.1.1.4'
N N 0.0061 0.0033 'International Tables Vol C Tables 4.2.6.8 and 6.1.1.4'
O O 0.0106 0.0060 'International Tables Vol C Tables 4.2.6.8 and 6.1.1.4'
S S 0.1246 0.1234 'International Tables Vol C Tables 4.2.6.8 and 6.1.1.4'
Co Co 0.3494 0.9721 'International Tables Vol C Tables 4.2.6.8 and 6.1.1.4'
Br Br -0.2901 2.4595 'International Tables Vol C Tables 4.2.6.8 and 6.1.1.4'

loop_
_geom_angle_atom_site_label_1
_geom_angle_atom_site_label_2
_geom_angle_atom_site_label_3
_geom_angle
_geom_angle_site_symmetry_1
_geom_angle_site_symmetry_3
_geom_angle_publ_flag
N1 Co1 N1 180.0 3_665 . ?
N1 Co1 O1 92.76(13) 3_665 3_665 ?
N1 Co1 O1 87.24(14) . 3_665 ?
N1 Co1 O1 87.24(14) 3_665 . ?
N1 Co1 O1 92.76(14) . . ?
O1 Co1 O1 180.0 3_665 . ?
N1 Co1 N11 89.89(13) 3_665 . ?
N1 Co1 N11 90.11(13) . . ?
O1 Co1 N11 91.68(12) 3_665 . ?
O1 Co1 N11 88.32(12) . . ?
N1 Co1 N11 90.11(13) 3_665 3_665 ?
N1 Co1 N11 89.89(13) . 3_665 ?
O1 Co1 N11 88.32(12) 3_665 3_665 ?
O1 Co1 N11 91.68(12) . 3_665 ?
N11 Co1 N11 180.0 . 3_665 ?
C1 N1 Co1 158.4(3) . . ?
N1 C1 S1 178.8(4) . . ?
C11 N11 C15 117.4(3) . . ?
C11 N11 Co1 122.0(3) . . ?
C15 N11 Co1 120.6(3) . . ?
N11 C11 C12 123.2(4) . . ?
C13 C12 C11 117.4(4) . . ?
C12 C13 C14 121.4(4) . . ?
C12 C13 Br1 119.8(3) . . ?
C14 C13 Br1 118.8(3) . . ?
C13 C14 C15 117.0(4) . . ?
N11 C15 C14 123.6(4) . . ?

loop_
_geom_bond_atom_site_label_1
_geom_bond_atom_site_label_2
_geom_bond_distance
_geom_bond_site_symmetry_2
_geom_bond_publ_flag
Co1 N1 2.080(3) 3_665 ?
Co1 N1 2.080(3) . ?
Co1 O1 2.094(3) 3_665 ?
Co1 O1 2.094(3) . ?
Co1 N11 2.160(3) . ?
Co1 N11 2.160(3) 3_665 ?
N1 C1 1.151(5) . ?
C1 S1 1.647(4) . ?
N11 C11 1.341(5) . ?
N11 C15 1.342(5) . ?
C11 C12 1.387(6) . ?
C12 C13 1.368(6) . ?
C13 C14 1.380(6) . ?
C13 Br1 1.894(4) . ?
C14 C15 1.383(6) . ?

loop_
_geom_hbond_atom_site_label_D
_geom_hbond_atom_site_label_H
_geom_hbond_atom_site_label_A
_geom_hbond_distance_DH
_geom_hbond_distance_HA
_geom_hbond_distance_DA
_geom_hbond_angle_DHA
_geom_hbond_site_symmetry_A
_geom_hbond_publ_flag
C14 H14 S1 0.95 3.00 3.812(4) 144.3 1_655 yes
C15 H15 Br1 0.95 3.09 3.737(4) 126.5 2_755 yes
O1 H1 S1 0.84 2.44 3.263(3) 166.3 2_655 yes
O1 H2 S1 0.84 2.39 3.193(3) 161.2 3_666 yes
